data_1569011
loop_
_publ_author_name
'Liu, Xiaona'
'Dai, Yuyang'
'Bao, Manling'
'Wang, Wenjuan'
'Li, Qianli'
'Liu, Chunmeng'
'Wang, Xinping'
'Su, Yuanting'

_publ_section_title
;
 A crystalline T-shaped planar group 14 anion.
;
_journal_issue 21
_journal_name_full 'Chemical science'
_journal_page_first 5722
_journal_page_last 5727
_journal_paper_doi 10.1039/d2sc07006e
_journal_volume 14
_journal_year 2023
_chemical_formula_moiety 'C59 H86 Ge K N3 O3'
_chemical_formula_sum 'C59 H86 Ge K N3 O3'
_chemical_formula_weight 997.070
_space_group_crystal_system monoclinic
_space_group_IT_number 14
_space_group_name_Hall '-P 2yn'
_space_group_name_H-M_alt 'P 1 21/n 1'
_symmetry_Int_Tables_number 14
_audit_creation_date 2023-03-21
_audit_creation_method
;
Olex2 1.5-dev
(compiled 2023.03.14 svn.rbb2c1857 for OlexSys, GUI svn.r6444)
;
_audit_update_record
;
2023-04-03 deposited with the CCDC.	2023-04-11 downloaded from the CCDC.
;
_cell_angle_alpha 90
_cell_angle_beta 92.991(3)
_cell_angle_gamma 90
_cell_formula_units_Z 4
_cell_length_a 11.0177(7)
_cell_length_b 21.7711(13)
_cell_length_c 24.2953(16)
_cell_measurement_reflns_used 9862
_cell_measurement_temperature 120(2)
_cell_measurement_theta_max 53.962
_cell_measurement_theta_min 2.372
_cell_volume 5819.7(6)
_computing_cell_refinement 'SAINT V8.40A (Bruker, 2019)'
_computing_data_collection 'SAINT V8.40A (Bruker, 2019)'
_computing_data_reduction 'SAINT V8.40A (Bruker, 2019)'
_computing_molecular_graphics 'Olex2 1.5-dev (Dolomanov et al., 2009)'
_computing_publication_material 'Olex2 1.5-dev (Dolomanov et al., 2009)'
_computing_structure_refinement 'olex2.refine 1.5-dev (Bourhis et al., 2015)'
_computing_structure_solution 'SHELXT 2014/5 (Sheldrick, 2014)'
_diffrn_ambient_temperature 120.00
_diffrn_measured_fraction_theta_full 0.9963
_diffrn_measured_fraction_theta_max 0.9937
_diffrn_measurement_device_type 'Bruker APEX-II CCD'
_diffrn_measurement_method '\f and \w scans'
_diffrn_radiation_type synchrotron
_diffrn_radiation_wavelength 1.34139
_diffrn_reflns_av_R_equivalents 0.0847
_diffrn_reflns_av_unetI/netI 0.0446
_diffrn_reflns_Laue_measured_fraction_full 0.9963
_diffrn_reflns_Laue_measured_fraction_max 0.9937
_diffrn_reflns_limit_h_max 12
_diffrn_reflns_limit_h_min -13
_diffrn_reflns_limit_k_max 26
_diffrn_reflns_limit_k_min -25
_diffrn_reflns_limit_l_max 29
_diffrn_reflns_limit_l_min -29
_diffrn_reflns_number 79713
_diffrn_reflns_point_group_measured_fraction_full 0.9963
_diffrn_reflns_point_group_measured_fraction_max 0.9937
_diffrn_reflns_theta_full 53.5942
_diffrn_reflns_theta_max 54.00
_diffrn_reflns_theta_min 3.63
_exptl_absorpt_coefficient_mu 1.109
_exptl_absorpt_correction_T_max 0.7506
_exptl_absorpt_correction_T_min 0.5834
_exptl_absorpt_correction_type multi-scan
_exptl_absorpt_process_details
;
SADABS-2016/2 (Bruker,2016/2) was used for absorption correction.
wR2(int) was 0.1447 before and 0.0954 after correction.
The Ratio of minimum to maximum transmission is 0.7772.
The \l/2 correction factor is Not present.
;
_exptl_crystal_colour 'clear light yellow'
_exptl_crystal_colour_lustre clear
_exptl_crystal_colour_modifier light
_exptl_crystal_colour_primary yellow
_exptl_crystal_density_diffrn 1.138
_exptl_crystal_description block
_exptl_crystal_F_000 2143.530
_exptl_crystal_size_max 0.12
_exptl_crystal_size_mid 0.11
_exptl_crystal_size_min 0.1
_refine_diff_density_max 0.6107
_refine_diff_density_min -0.5362
_refine_diff_density_rms 0.0747
_refine_ls_d_res_high 0.8290
_refine_ls_d_res_low 10.5970
_refine_ls_goodness_of_fit_ref 1.0263
_refine_ls_hydrogen_treatment constr
_refine_ls_matrix_type full
_refine_ls_number_constraints 178
_refine_ls_number_parameters 755
_refine_ls_number_reflns 10641
_refine_ls_number_restraints 116
_refine_ls_restrained_S_all 1.0203
_refine_ls_R_factor_all 0.0589
_refine_ls_R_factor_gt 0.0492
_refine_ls_shift/su_max 0.0002
_refine_ls_shift/su_mean 0.0000
_refine_ls_structure_factor_coef Fsqd
_refine_ls_weighting_details 'w=1/[\s^2^(Fo^2^)+(0.0732P)^2^+3.1388P] where P=(Fo^2^+2Fc^2^)/3'
_refine_ls_weighting_scheme calc
_refine_ls_wR_factor_gt 0.1344
_refine_ls_wR_factor_ref 0.1407
_reflns_Friedel_coverage 0.0
_reflns_limit_h_max 11
_reflns_limit_h_min -13
_reflns_limit_k_max 26
_reflns_limit_k_min 0
_reflns_limit_l_max 29
_reflns_limit_l_min -11
_reflns_number_gt 8671
_reflns_number_total 10641
_reflns_threshold_expression I>=2u(I)
_cod_data_source_file d2sc07006e2.cif
_cod_data_source_block LGeK
_cod_depositor_comments 'Adding full bibliography for 1569006--1569011.cif.'
_cod_database_code 1569011
_olex2_refinement_description
;
1. Fixed Uiso
 At 1.2 times of:
  All C(H) groups, All C(H,H) groups, All C(H,H,H,H) groups
 At 1.5 times of:
  All C(H,H,H) groups
2. Restrained distances
 C3-C16 \\sim C3-C16a
 with sigma of 0.02
 C16-C19 \\sim C16a-C19a
 with sigma of 0.02
 C16-C17 \\sim C16a-C17a
 with sigma of 0.02
 C16-C18 \\sim C16a-C18a
 with sigma of 0.02
 C3-C19 \\sim C3-C19a
 with sigma of 0.04
 C3-C17 \\sim C3-C17a
 with sigma of 0.04
 C3-C18 \\sim C3-C18a
 with sigma of 0.04
 C19-C17 \\sim C19a-C17a
 with sigma of 0.04
 C19-C18 \\sim C19a-C18a
 with sigma of 0.04
 C17-C18 \\sim C17a-C18a
 with sigma of 0.04
3. Rigid body (RIGU) restrains
 C16, C18, C19, C17
 with sigma for 1-2 distances of 0.004 and sigma for 1-3 distances of 0.004
 C16a, C18a, C19a, C17a
 with sigma for 1-2 distances of 0.004 and sigma for 1-3 distances of 0.004
 O1A, C48, C49A, C50A, C51A
 with sigma for 1-2 distances of 0.004 and sigma for 1-3 distances of 0.004
 O2, C55A, C54A, C53A, C52A
 with sigma for 1-2 distances of 0.004 and sigma for 1-3 distances of 0.004
4. Others
 Sof(H42a)=Sof(C43A)=Sof(H43d)=Sof(H43e)=Sof(H43f)=Sof(C44A)=Sof(H44d)=
 Sof(H44e)=Sof(H44f)=Sof(H42a)=Sof(H43d)=Sof(H43e)=Sof(H43f)=Sof(H44d)=
 Sof(H44e)=Sof(H44f)=1-FVAR(1)
 Sof(H42)=Sof(C44)=Sof(H44a)=Sof(H44b)=Sof(H44c)=Sof(C43)=Sof(H43a)=Sof(H43b)=
 Sof(H43c)=Sof(H42)=Sof(H44a)=Sof(H44b)=Sof(H44c)=Sof(H43a)=Sof(H43b)=Sof(H43c)=
 FVAR(1)
 Sof(H48c)=Sof(H48d)=Sof(O1A)=Sof(C51A)=Sof(H51c)=Sof(H51d)=Sof(C50A)=
 Sof(H50c)=Sof(H50d)=Sof(C49A)=Sof(H49c)=Sof(H49d)=Sof(H48c)=Sof(H48d)=
 Sof(H51c)=Sof(H51d)=Sof(H50c)=Sof(H49c)=Sof(H48c)=Sof(H48d)=Sof(H51c)=
 Sof(H50c)=Sof(H49c)=Sof(H48c)=Sof(H48d)=Sof(H51c)=Sof(H51d)=Sof(H50c)=
 Sof(H50d)=Sof(H49c)=Sof(H49d)=1-FVAR(2)
 Sof(O1)=Sof(H48a)=Sof(H48b)=Sof(C49)=Sof(H49a)=Sof(H49b)=Sof(C50)=Sof(H50a)=
 Sof(H50b)=Sof(C51)=Sof(H51a)=Sof(H51b)=Sof(H48a)=Sof(H48b)=Sof(H49a)=Sof(H49b)=
 Sof(H50a)=Sof(H50b)=Sof(H51a)=Sof(H51b)=Sof(H48a)=Sof(H48b)=Sof(H49a)=
 Sof(H49b)=Sof(H50a)=Sof(H50b)=Sof(H51a)=Sof(H51b)=Sof(H48a)=Sof(H48b)=
 Sof(H49a)=Sof(H49b)=Sof(H50a)=Sof(H50b)=Sof(H51a)=Sof(H51b)=FVAR(2)
 Sof(C55A)=Sof(H55c)=Sof(H55d)=Sof(C54A)=Sof(H54c)=Sof(H54d)=Sof(C53A)=
 Sof(H53c)=Sof(H53d)=Sof(C52A)=Sof(H52c)=Sof(H52d)=Sof(H55c)=Sof(H54c)=
 Sof(H54d)=Sof(H53a)=Sof(H53b)=Sof(H52A)=Sof(H55c)=Sof(H55d)=Sof(H54c)=
 Sof(H54d)=Sof(H53c)=Sof(H53d)=Sof(H52c)=Sof(H52d)=1-FVAR(3)
 Sof(C55)=Sof(H55a)=Sof(H55b)=Sof(C52)=Sof(H52a)=Sof(H52b)=Sof(C53)=Sof(H53a)=
 Sof(H53b)=Sof(C54)=Sof(H54a)=Sof(H54b)=Sof(H55a)=Sof(H55b)=Sof(H52)=Sof(H53)=
 Sof(H54a)=Sof(H54b)=Sof(H55a)=Sof(H55b)=Sof(H52a)=Sof(H52b)=Sof(H53a)=
 Sof(H53b)=Sof(H54a)=Sof(H54b)=FVAR(3)
 Sof(C16a)=Sof(C19a)=Sof(H19d)=Sof(H19e)=Sof(H19f)=Sof(C17a)=Sof(H17d)=
 Sof(H17e)=Sof(H17f)=Sof(C18a)=Sof(H18d)=Sof(H18e)=Sof(H18f)=Sof(H19d)=
 Sof(H19e)=Sof(H19f)=Sof(H17d)=Sof(H17e)=Sof(H17f)=Sof(H18d)=Sof(H18e)=
 Sof(H18f)=1-FVAR(4)
 Sof(C16)=Sof(C19)=Sof(H19a)=Sof(H19b)=Sof(H19c)=Sof(C17)=Sof(H17a)=Sof(H17b)=
 Sof(H17c)=Sof(C18)=Sof(H18a)=Sof(H18b)=Sof(H18c)=Sof(H19a)=Sof(H19b)=Sof(H19c)=
 Sof(H17a)=Sof(H17b)=Sof(H17c)=Sof(H18a)=Sof(H18b)=Sof(H18c)=FVAR(4)
5.a Riding coordinates:
 C52A(H52c,H52d)
5.b Ternary CH refined with riding coordinates:
 C33(H33), C30(H30), C45(H45), C42(H42), C42(H42a)
5.c Secondary CH2 refined with riding coordinates:
 C56(H56a,H56b), C59(H59a,H59b), C57(H57a,H57b), C58(H58a,H58b), C55(H55a,
 H55b), C52(H52a,H52b), C53(H53a,H53b), C54(H54a,H54b), C55A(H55c,H55d),
 C54A(H54c,H54d), C53A(H53c,H53d), C48(H48a,H48b), C48(H48c,H48d), C49(H49a,
 H49b), C50(H50a,H50b), C51(H51a,H51b), C51A(H51c,H51d), C50A(H50c,H50d),
 C49A(H49c,H49d)
5.d Aromatic/amide H refined with riding coordinates:
 C10(H10), C8(H8), C4(H4), C2(H2), C28(H28), C27(H27), C26(H26), C40(H40),
 C39(H39), C38(H38)
5.e Idealised Me refined as rotating group:
 C35(H35a,H35b,H35c), C21(H21a,H21b,H21c), C23(H23a,H23b,H23c), C31(H31a,H31b,
 H31c), C34(H34a,H34b,H34c), C32(H32a,H32b,H32c), C15(H15a,H15b,H15c), C14(H14a,
 H14b,H14c), C47(H47a,H47b,H47c), C46(H46a,H46b,H46c), C22(H22a,H22b,H22c),
 C19(H19a,H19b,H19c), C44(H44a,H44b,H44c), C17(H17a,H17b,H17c), C43(H43a,H43b,
 H43c), C18(H18a,H18b,H18c), C43A(H43d,H43e,H43f), C44A(H44d,H44e,H44f),
 C19a(H19d,H19e,H19f), C17a(H17d,H17e,H17f), C18a(H18d,H18e,H18f)
;
_olex2_submission_special_instructions 'No special instructions were received'

loop_
_space_group_symop_id
_space_group_symop_operation_xyz
1 x,y,z
2 -x+1/2,y+1/2,-z+1/2
3 -x,-y,-z
4 x-1/2,-y-1/2,z-1/2

loop_
_atom_site_label
_atom_site_type_symbol
_atom_site_fract_x
_atom_site_fract_y
_atom_site_fract_z
_atom_site_U_iso_or_equiv
_atom_site_adp_type
_atom_site_occupancy
_atom_site_refinement_flags_posn
_atom_site_refinement_flags_adp
_atom_site_refinement_flags_occupancy
_atom_site_disorder_group
Ge1 Ge 0.52133(3) 0.839805(12) 0.700676(11) 0.04085(11) Uani 1.000000 . . . .
K1 K 0.23254(5) 0.67765(3) 0.77434(2) 0.05008(16) Uani 1.000000 . . . .
N1 N 0.59282(18) 0.81488(8) 0.62735(7) 0.0360(4) Uani 1.000000 . . . .
N2 N 0.47238(17) 0.82353(9) 0.78451(8) 0.0369(4) Uani 1.000000 . . . .
N3 N 0.52795(17) 0.75272(9) 0.70731(7) 0.0358(4) Uani 1.000000 . . . .
C7 C 0.47408(19) 0.76338(11) 0.79943(9) 0.0348(5) Uani 1.000000 . . . .
O2 O 0.1372(2) 0.56961(11) 0.80408(9) 0.0724(6) Uani 1.000000 . U . .
C24 C 0.6236(2) 0.85857(10) 0.58689(9) 0.0370(5) Uani 1.000000 . . . .
O1 O 0.170(2) 0.6934(8) 0.6649(6) 0.071(3) Uani 0.63(3) . . P 1
C25 C 0.5379(2) 0.87275(11) 0.54338(9) 0.0408(5) Uani 1.000000 . . . .
C1 C 0.6088(2) 0.75300(10) 0.61976(9) 0.0358(5) Uani 1.000000 . . . .
C36 C 0.4446(2) 0.87020(10) 0.82291(9) 0.0373(5) Uani 1.000000 . . . .
C12 C 0.5040(2) 0.72296(10) 0.75588(9) 0.0355(5) Uani 1.000000 . . . .
C6 C 0.5719(2) 0.71781(10) 0.66486(9) 0.0356(5) Uani 1.000000 . . . .
C9 C 0.4584(2) 0.67378(11) 0.85920(10) 0.0416(5) Uani 1.000000 . . . .
C29 C 0.7335(2) 0.89112(10) 0.59357(10) 0.0412(5) Uani 1.000000 . . . .
O3 O 0.0030(2) 0.70562(13) 0.78055(10) 0.0866(8) Uani 1.000000 . . . .
C8 C 0.4504(2) 0.73714(11) 0.85060(10) 0.0391(5) Uani 1.000000 . . . .
C5 C 0.5821(2) 0.65415(11) 0.66576(10) 0.0420(6) Uani 1.000000 . . . .
C33 C 0.4210(2) 0.83721(11) 0.53546(11) 0.0465(6) Uani 1.000000 . . . .
C26 C 0.5634(3) 0.92141(12) 0.50831(11) 0.0493(6) Uani 1.000000 . . . .
C11 C 0.5124(2) 0.65988(11) 0.76328(10) 0.0409(5) Uani 1.000000 . . . .
C37 C 0.5363(2) 0.89481(11) 0.85929(10) 0.0441(6) Uani 1.000000 . . . .
C2 C 0.6540(2) 0.72290(11) 0.57449(10) 0.0429(6) Uani 1.000000 . . . .
C13 C 0.5429(3) 0.61702(11) 0.71549(11) 0.0505(7) Uani 1.000000 . . . .
C20 C 0.4348(2) 0.64834(13) 0.91671(11) 0.0504(6) Uani 1.000000 . . . .
C27 C 0.6695(3) 0.95444(11) 0.51533(12) 0.0535(7) Uani 1.000000 . . . .
C41 C 0.3270(2) 0.89516(11) 0.82166(11) 0.0460(6) Uani 1.000000 . . . .
C3 C 0.6621(3) 0.65863(11) 0.57365(11) 0.0492(6) Uani 1.000000 D . . .
C10 C 0.4891(2) 0.63604(11) 0.81566(10) 0.0443(6) Uani 1.000000 . . . .
C4 C 0.6261(3) 0.62575(11) 0.61940(11) 0.0502(6) Uani 1.000000 . . . .
C28 C 0.7541(3) 0.93938(11) 0.55694(11) 0.0500(7) Uani 1.000000 . . . .
C39 C 0.3934(3) 0.96986(12) 0.89011(12) 0.0596(8) Uani 1.000000 . . . .
C38 C 0.5076(3) 0.94444(13) 0.89246(11) 0.0542(7) Uani 1.000000 . . . .
C16 C 0.7060(10) 0.6238(5) 0.5240(5) 0.053(2) Uani 0.630(9) D U P 1
C30 C 0.8278(2) 0.87489(13) 0.63857(11) 0.0490(6) Uani 1.000000 . . . .
C45 C 0.6637(2) 0.86908(14) 0.86229(11) 0.0544(7) Uani 1.000000 . . . .
C35 C 0.3132(3) 0.87364(14) 0.55479(14) 0.0631(8) Uani 1.000000 . . . .
C40 C 0.3037(3) 0.94523(12) 0.85510(12) 0.0548(7) Uani 1.000000 . . . .
C21 C 0.3058(3) 0.66694(13) 0.93250(13) 0.0593(8) Uani 1.000000 . . . .
C48 C 0.2398(3) 0.73001(16) 0.63005(13) 0.0677(8) Uani 1.000000 . U . .
C23 C 0.4430(4) 0.57848(15) 0.91906(14) 0.0789(11) Uani 1.000000 . . . .
C31 C 0.9435(3) 0.84935(18) 0.61479(14) 0.0725(9) Uani 1.000000 . . . .
C34 C 0.3974(3) 0.81504(19) 0.47586(13) 0.0755(10) Uani 1.000000 . . . .
C42 C 0.2271(3) 0.86913(16) 0.78341(15) 0.0681(9) Uani 1.000000 . . . .
C32 C 0.8557(3) 0.92822(17) 0.67768(14) 0.0734(9) Uani 1.000000 . . . .
C15 C 0.4301(4) 0.57903(15) 0.69823(14) 0.0804(12) Uani 1.000000 . . . .
C14 C 0.6482(4) 0.57434(15) 0.73464(14) 0.0862(13) Uani 1.000000 . . . .
C56 C -0.0847(4) 0.7272(2) 0.73949(16) 0.0841(11) Uani 1.000000 . . . .
C47 C 0.7055(3) 0.8506(2) 0.92120(15) 0.0818(11) Uani 1.000000 . . . .
C46 C 0.7525(3) 0.91522(17) 0.83882(14) 0.0718(9) Uani 1.000000 . . . .
C55 C 0.0963(14) 0.5355(7) 0.8520(5) 0.073(3) Uani 0.63(3) . . P 1
C52 C 0.0459(12) 0.5512(7) 0.7585(5) 0.074(3) Uani 0.63(3) . . P 1
C22 C 0.5266(4) 0.6777(2) 0.95884(14) 0.0884(12) Uani 1.000000 . . . .
C49 C 0.2648(15) 0.6948(5) 0.5789(4) 0.082(3) Uani 0.63(3) . . P 1
C59 C -0.0526(3) 0.7025(2) 0.83297(16) 0.0907(13) Uani 1.000000 . . . .
C57 C -0.1800(3) 0.7568(2) 0.77073(17) 0.0946(13) Uani 1.000000 . . . .
C58 C -0.1778(3) 0.7191(2) 0.82377(18) 0.0995(14) Uani 1.000000 . . . .
C53 C -0.0359(7) 0.5118(4) 0.7753(6) 0.070(3) Uani 0.63(3) . . P 1
C19 C 0.8074(7) 0.5765(3) 0.5433(2) 0.076(2) Uani 0.630(9) D U P 1
C54 C -0.0340(11) 0.5183(4) 0.8370(7) 0.077(3) Uani 0.63(3) . . P 1
C44 C 0.2108(5) 0.9103(2) 0.7302(2) 0.0619(17) Uani 0.703(14) . . P 1
C50 C 0.154(3) 0.6468(12) 0.5762(8) 0.172(10) Uani 0.63(3) . . P 1
C17 C 0.7639(7) 0.6652(2) 0.4825(3) 0.073(2) Uani 0.630(9) D U P 1
C51 C 0.0898(10) 0.6586(6) 0.6280(4) 0.079(3) Uani 0.63(3) . . P 1
C43 C 0.1065(5) 0.8642(4) 0.8095(3) 0.087(2) Uani 0.703(14) . . P 1
C18 C 0.5979(8) 0.5901(4) 0.4947(3) 0.102(3) Uani 0.630(9) D U P 1
C43A C 0.1411(14) 0.8236(9) 0.8298(9) 0.100(7) Uani 0.297(14) . . P 2
C44A C 0.139(2) 0.9067(11) 0.7566(12) 0.146(11) Uani 0.297(14) . . P 2
O1A O 0.193(4) 0.6835(13) 0.6670(12) 0.073(8) Uani 0.37(3) . U P 2
C51A C 0.133(3) 0.6356(13) 0.6365(8) 0.117(8) Uani 0.37(3) . U P 2
C50A C 0.184(5) 0.6453(16) 0.5792(12) 0.134(12) Uani 0.37(3) . U P 2
C49A C 0.214(3) 0.7041(14) 0.5716(8) 0.103(8) Uani 0.37(3) . U P 2
C55A C 0.130(2) 0.5289(13) 0.8485(10) 0.085(6) Uani 0.37(3) . U P 2
C54A C 0.005(2) 0.5175(10) 0.8537(8) 0.073(4) Uani 0.37(3) . U P 2
C53A C -0.0529(17) 0.5231(9) 0.7977(8) 0.074(4) Uani 0.37(3) . U P 2
C52A C 0.077(3) 0.5473(14) 0.7625(10) 0.082(6) Uani 0.37(3) . U P 2
C16a C 0.708(2) 0.6274(11) 0.5209(10) 0.085(5) Uani 0.370(9) D U P 2
C19a C 0.7028(16) 0.5567(4) 0.5258(5) 0.098(5) Uani 0.370(9) D U P 2
C17a C 0.8347(16) 0.6522(7) 0.5116(7) 0.114(5) Uani 0.370(9) D U P 2
C18a C 0.6127(16) 0.6425(6) 0.4714(4) 0.119(5) Uani 0.370(9) D U P 2
H10 H 0.4945(2) 0.59296(11) 0.82147(10) 0.0532(7) Uiso 1.000000 R . . .
H8 H 0.4284(2) 0.76301(11) 0.87996(10) 0.0469(6) Uiso 1.000000 R . . .
H4 H 0.6318(3) 0.58222(11) 0.61889(11) 0.0603(8) Uiso 1.000000 R . . .
H2 H 0.6795(2) 0.74607(11) 0.54403(10) 0.0514(7) Uiso 1.000000 R . . .
H28 H 0.8276(3) 0.96210(11) 0.56089(11) 0.0599(8) Uiso 1.000000 R . . .
H27 H 0.6845(3) 0.98777(11) 0.49139(12) 0.0642(9) Uiso 1.000000 R . . .
H26 H 0.5064(3) 0.93187(12) 0.47912(11) 0.0592(8) Uiso 1.000000 R . . .
H40 H 0.2247(3) 0.96274(12) 0.85376(12) 0.0658(8) Uiso 1.000000 R . . .
H39 H 0.3763(3) 1.00424(12) 0.91250(12) 0.0715(10) Uiso 1.000000 R . . .
H38 H 0.5685(3) 0.96106(13) 0.91727(11) 0.0650(8) Uiso 1.000000 R . . .
H33 H 0.4291(2) 0.79979(11) 0.55924(11) 0.0558(7) Uiso 1.000000 R . . .
H30 H 0.7926(2) 0.84128(13) 0.66084(11) 0.0588(7) Uiso 1.000000 R . . .
H45 H 0.6638(2) 0.83133(14) 0.83883(11) 0.0653(8) Uiso 1.000000 R . . .
H35a H 0.3297(9) 0.8866(9) 0.5931(3) 0.0947(12) Uiso 1.000000 GR . . .
H35b H 0.3003(13) 0.9100(6) 0.5314(6) 0.0947(12) Uiso 1.000000 GR . . .
H35c H 0.2402(5) 0.8479(4) 0.5523(9) 0.0947(12) Uiso 1.000000 GR . . .
H21a H 0.2454(3) 0.6473(8) 0.9072(6) 0.0889(12) Uiso 1.000000 GR . . .
H21b H 0.2932(8) 0.6537(9) 0.9703(3) 0.0889(12) Uiso 1.000000 GR . . .
H21c H 0.2971(7) 0.71166(16) 0.9300(9) 0.0889(12) Uiso 1.000000 GR . . .
H23a H 0.425(3) 0.56434(17) 0.9560(4) 0.1183(17) Uiso 1.000000 GR . . .
H23b H 0.3841(18) 0.56068(15) 0.8919(8) 0.1183(17) Uiso 1.000000 GR . . .
H23c H 0.5252(8) 0.56550(16) 0.9107(11) 0.1183(17) Uiso 1.000000 GR . . .
H31a H 0.9821(13) 0.8814(4) 0.5934(9) 0.1088(14) Uiso 1.000000 GR . . .
H31b H 0.9998(10) 0.8359(11) 0.64496(15) 0.1088(14) Uiso 1.000000 GR . . .
H31c H 0.9227(4) 0.8143(8) 0.5908(9) 0.1088(14) Uiso 1.000000 GR . . .
H34a H 0.381(2) 0.8505(2) 0.4518(2) 0.1132(14) Uiso 1.000000 GR . . .
H34b H 0.4692(10) 0.7932(11) 0.4639(4) 0.1132(14) Uiso 1.000000 GR . . .
H34c H 0.3272(15) 0.7873(10) 0.4739(2) 0.1132(14) Uiso 1.000000 GR . . .
H42 H 0.2520(3) 0.82706(16) 0.77192(15) 0.0817(10) Uiso 0.703(14) R . P 1
H42a H 0.2636(3) 0.84155(16) 0.75580(15) 0.0817(10) Uiso 0.297(14) R . P 2
H32a H 0.9124(19) 0.9146(4) 0.7076(6) 0.1101(14) Uiso 1.000000 GR . . .
H32b H 0.892(2) 0.9619(5) 0.6575(3) 0.1101(14) Uiso 1.000000 GR . . .
H32c H 0.7803(4) 0.9425(8) 0.6931(8) 0.1101(14) Uiso 1.000000 GR . . .
H15a H 0.3655(9) 0.6064(2) 0.6837(11) 0.1206(17) Uiso 1.000000 GR . . .
H15b H 0.4506(7) 0.5495(9) 0.6697(8) 0.1206(17) Uiso 1.000000 GR . . .
H15c H 0.4020(16) 0.5568(10) 0.7303(3) 0.1206(17) Uiso 1.000000 GR . . .
H14a H 0.6666(18) 0.5463(9) 0.7047(4) 0.129(2) Uiso 1.000000 GR . . .
H14b H 0.7203(9) 0.59903(17) 0.7448(11) 0.129(2) Uiso 1.000000 GR . . .
H14c H 0.6248(11) 0.5506(10) 0.7667(8) 0.129(2) Uiso 1.000000 GR . . .
H56a H -0.1187(4) 0.6926(2) 0.71717(16) 0.1009(13) Uiso 1.000000 R . . .
H56b H -0.0475(4) 0.7571(2) 0.71467(16) 0.1009(13) Uiso 1.000000 R . . .
H47a H 0.7862(12) 0.8316(12) 0.9210(2) 0.1227(16) Uiso 1.000000 GR . . .
H47b H 0.709(3) 0.8871(3) 0.9448(3) 0.1227(16) Uiso 1.000000 GR . . .
H47c H 0.6477(15) 0.8211(10) 0.9355(5) 0.1227(16) Uiso 1.000000 GR . . .
H46a H 0.7509(18) 0.9535(4) 0.8600(7) 0.1076(13) Uiso 1.000000 GR . . .
H46b H 0.8349(5) 0.8980(5) 0.8414(10) 0.1076(13) Uiso 1.000000 GR . . .
H46c H 0.7286(14) 0.9236(9) 0.8001(3) 0.1076(13) Uiso 1.000000 GR . . .
H22a H 0.5194(19) 0.7225(2) 0.9569(9) 0.1326(19) Uiso 1.000000 GR . . .
H22b H 0.5096(18) 0.6637(12) 0.99600(19) 0.1326(19) Uiso 1.000000 GR . . .
H22c H 0.6092(4) 0.6655(11) 0.9504(8) 0.1326(19) Uiso 1.000000 GR . . .
H59a H -0.0458(3) 0.6604(2) 0.84818(16) 0.1089(16) Uiso 1.000000 R . . .
H59b H -0.0116(3) 0.7312(2) 0.85955(16) 0.1089(16) Uiso 1.000000 R . . .
H57a H -0.1604(3) 0.8004(2) 0.77842(17) 0.1135(16) Uiso 1.000000 R . . .
H57b H -0.2603(3) 0.7542(2) 0.75056(17) 0.1135(16) Uiso 1.000000 R . . .
H58a H -0.2297(3) 0.6822(2) 0.81920(18) 0.1194(17) Uiso 1.000000 R . . .
H58b H -0.2061(3) 0.7439(2) 0.85478(18) 0.1194(17) Uiso 1.000000 R . . .
H19a H 0.874(2) 0.5982(4) 0.5634(16) 0.114(3) Uiso 0.630(9) GR . P 1
H19b H 0.7729(12) 0.5459(12) 0.5676(15) 0.114(3) Uiso 0.630(9) GR . P 1
H19c H 0.839(3) 0.5559(15) 0.5111(3) 0.114(3) Uiso 0.630(9) GR . P 1
H44a H 0.186(3) 0.9518(5) 0.7406(2) 0.093(2) Uiso 0.703(14) GR . P 1
H44b H 0.2878(10) 0.9122(13) 0.7118(8) 0.093(2) Uiso 0.703(14) GR . P 1
H44c H 0.148(2) 0.8924(9) 0.7050(6) 0.093(2) Uiso 0.703(14) GR . P 1
H17a H 0.7036(13) 0.6947(13) 0.4677(13) 0.109(3) Uiso 0.630(9) GR . P 1
H17b H 0.832(3) 0.6874(15) 0.5007(5) 0.109(3) Uiso 0.630(9) GR . P 1
H17c H 0.793(4) 0.6403(3) 0.4524(9) 0.109(3) Uiso 0.630(9) GR . P 1
H43a H 0.1157(11) 0.839(2) 0.8429(12) 0.130(4) Uiso 0.703(14) GR . P 1
H43b H 0.078(2) 0.9053(5) 0.8192(19) 0.130(4) Uiso 0.703(14) GR . P 1
H43c H 0.0470(13) 0.845(2) 0.7834(8) 0.130(4) Uiso 0.703(14) GR . P 1
H18a H 0.565(4) 0.560(2) 0.5200(9) 0.153(4) Uiso 0.630(9) GR . P 1
H18b H 0.535(2) 0.6200(5) 0.484(2) 0.153(4) Uiso 0.630(9) GR . P 1
H18c H 0.6254(13) 0.569(2) 0.4621(15) 0.153(4) Uiso 0.630(9) GR . P 1
H43d H 0.195(3) 0.794(4) 0.849(4) 0.149(11) Uiso 0.297(14) GR . P 2
H43e H 0.106(9) 0.8506(11) 0.857(3) 0.149(11) Uiso 0.297(14) GR . P 2
H43f H 0.076(7) 0.802(4) 0.8088(11) 0.149(11) Uiso 0.297(14) GR . P 2
H44d H 0.096(12) 0.930(7) 0.7841(13) 0.219(17) Uiso 0.297(14) GR . P 2
H44e H 0.178(3) 0.935(6) 0.732(6) 0.219(17) Uiso 0.297(14) GR . P 2
H44f H 0.081(10) 0.8811(13) 0.735(6) 0.219(17) Uiso 0.297(14) GR . P 2
H19d H 0.765(6) 0.5428(6) 0.553(3) 0.147(7) Uiso 0.370(9) GR . P 2
H19e H 0.622(3) 0.5444(5) 0.537(4) 0.147(7) Uiso 0.370(9) GR . P 2
H19f H 0.718(9) 0.5382(5) 0.4900(11) 0.147(7) Uiso 0.370(9) GR . P 2
H17d H 0.832(2) 0.6970(8) 0.509(5) 0.170(7) Uiso 0.370(9) GR . P 2
H17e H 0.890(3) 0.640(4) 0.543(2) 0.170(7) Uiso 0.370(9) GR . P 2
H17f H 0.864(5) 0.635(4) 0.477(3) 0.170(7) Uiso 0.370(9) GR . P 2
H18d H 0.534(3) 0.625(5) 0.479(2) 0.179(8) Uiso 0.370(9) GR . P 2
H18e H 0.605(8) 0.6871(6) 0.467(3) 0.179(8) Uiso 0.370(9) GR . P 2
H18f H 0.641(6) 0.625(5) 0.4373(10) 0.179(8) Uiso 0.370(9) GR . P 2
H55a H 0.1465(14) 0.4983(7) 0.8588(5) 0.088(4) Uiso 0.63(3) R . P 1
H55b H 0.1015(14) 0.5615(7) 0.8854(5) 0.088(4) Uiso 0.63(3) R . P 1
H52a H 0.0039(12) 0.5884(7) 0.7439(5) 0.089(3) Uiso 0.63(3) R . P 1
H52b H 0.0894(12) 0.5324(7) 0.7281(5) 0.089(3) Uiso 0.63(3) R . P 1
H53a H -0.1175(7) 0.5217(4) 0.7587(6) 0.084(3) Uiso 0.63(3) R . P 1
H53b H -0.0146(7) 0.4693(4) 0.7649(6) 0.084(3) Uiso 0.63(3) R . P 1
H54a H -0.0561(11) 0.4792(4) 0.8547(7) 0.092(4) Uiso 0.63(3) R . P 1
H54b H -0.0905(11) 0.5509(4) 0.8480(7) 0.092(4) Uiso 0.63(3) R . P 1
H55c H 0.167(2) 0.5474(13) 0.8827(10) 0.101(8) Uiso 0.37(3) R . P 2
H55d H 0.174(2) 0.4902(13) 0.8411(10) 0.101(8) Uiso 0.37(3) R . P 2
H54c H -0.008(2) 0.4757(10) 0.8685(8) 0.088(5) Uiso 0.37(3) R . P 2
H54d H -0.030(2) 0.5478(10) 0.8788(8) 0.088(5) Uiso 0.37(3) R . P 2
H53c H -0.0853(17) 0.4834(9) 0.7837(8) 0.089(5) Uiso 0.37(3) R . P 2
H53d H -0.1183(17) 0.5544(9) 0.7960(8) 0.089(5) Uiso 0.37(3) R . P 2
H48a H 0.1948(3) 0.76813(16) 0.62011(13) 0.0813(10) Uiso 0.63(3) R . P 1
H48b H 0.3175(3) 0.74159(16) 0.64965(13) 0.0813(10) Uiso 0.63(3) R . P 1
H48c H 0.1973(3) 0.76962(16) 0.63448(13) 0.0813(10) Uiso 0.37(3) R . P 2
H48d H 0.3281(3) 0.73640(16) 0.63762(13) 0.0813(10) Uiso 0.37(3) R . P 2
H49a H 0.2625(15) 0.7218(5) 0.5460(4) 0.099(4) Uiso 0.63(3) R . P 1
H49b H 0.3443(15) 0.6736(5) 0.5824(4) 0.099(4) Uiso 0.63(3) R . P 1
H50a H 0.100(3) 0.6541(12) 0.5432(8) 0.206(12) Uiso 0.63(3) R . P 1
H50b H 0.185(3) 0.6041(12) 0.5753(8) 0.206(12) Uiso 0.63(3) R . P 1
H51a H 0.0682(10) 0.6193(6) 0.6454(4) 0.095(4) Uiso 0.63(3) R . P 1
H51b H 0.0141(10) 0.6820(6) 0.6195(4) 0.095(4) Uiso 0.63(3) R . P 1
H51c H 0.154(3) 0.5946(13) 0.6517(8) 0.140(10) Uiso 0.37(3) R . P 2
H51d H 0.044(3) 0.6409(13) 0.6352(8) 0.140(10) Uiso 0.37(3) R . P 2
H50c H 0.257(5) 0.6192(16) 0.5759(12) 0.161(14) Uiso 0.37(3) R . P 2
H50d H 0.123(5) 0.6326(16) 0.5503(12) 0.161(14) Uiso 0.37(3) R . P 2
H49c H 0.287(3) 0.7073(14) 0.5497(8) 0.124(9) Uiso 0.37(3) R . P 2
H49d H 0.146(3) 0.7265(14) 0.5523(8) 0.124(9) Uiso 0.37(3) R . P 2
H52c H 0.119(3) 0.5118(14) 0.7468(10) 0.098(7) Uiso 0.37(3) R . P 2
H52d H 0.057(3) 0.5776(14) 0.7330(10) 0.098(7) Uiso 0.37(3) R . P 2

loop_
_atom_site_aniso_label
_atom_site_aniso_U_11
_atom_site_aniso_U_22
_atom_site_aniso_U_33
_atom_site_aniso_U_12
_atom_site_aniso_U_13
_atom_site_aniso_U_23
Ge1 0.0550(2) 0.02842(16) 0.04014(18) 0.00374(11) 0.01259(13) 0.00117(11)
K1 0.0451(3) 0.0574(3) 0.0484(3) -0.0058(2) 0.0092(2) -0.0009(2)
N1 0.0498(11) 0.0252(9) 0.0336(10) 0.0012(8) 0.0082(8) 0.0020(7)
N2 0.0428(11) 0.0317(10) 0.0368(10) 0.0025(8) 0.0087(8) -0.0012(8)
N3 0.0433(11) 0.0304(10) 0.0346(10) 0.0025(8) 0.0104(8) 0.0027(7)
C7 0.0330(11) 0.0350(12) 0.0369(12) 0.0001(9) 0.0048(9) 0.0027(9)
O2 0.0741(14) 0.0745(15) 0.0689(14) -0.0220(11) 0.0049(11) 0.0113(11)
C24 0.0531(14) 0.0259(11) 0.0331(11) 0.0046(9) 0.0125(10) 0.0009(9)
O1 0.073(5) 0.096(7) 0.044(3) -0.020(6) 0.004(3) -0.002(4)
C25 0.0538(14) 0.0334(12) 0.0359(12) 0.0091(10) 0.0095(10) 0.0015(9)
C1 0.0433(12) 0.0284(11) 0.0359(11) 0.0025(9) 0.0052(9) 0.0023(9)
C36 0.0464(13) 0.0301(11) 0.0364(12) -0.0039(9) 0.0109(10) 0.0014(9)
C12 0.0359(11) 0.0334(11) 0.0379(12) 0.0040(9) 0.0087(9) 0.0036(9)
C6 0.0427(12) 0.0275(11) 0.0375(12) 0.0050(9) 0.0101(9) 0.0021(9)
C9 0.0381(12) 0.0453(14) 0.0422(13) 0.0032(10) 0.0103(10) 0.0110(10)
C29 0.0510(14) 0.0326(12) 0.0412(13) 0.0000(10) 0.0144(10) -0.0046(9)
O3 0.0691(14) 0.114(2) 0.0795(16) 0.0368(14) 0.0272(12) 0.0306(14)
C8 0.0366(12) 0.0433(13) 0.0381(12) -0.0009(10) 0.0082(9) 0.0011(10)
C5 0.0521(14) 0.0325(12) 0.0427(13) 0.0065(10) 0.0150(11) 0.0050(10)
C33 0.0555(15) 0.0408(14) 0.0429(14) 0.0046(11) 0.0007(11) 0.0031(10)
C26 0.0646(17) 0.0418(14) 0.0429(14) 0.0171(12) 0.0150(12) 0.0107(11)
C11 0.0446(13) 0.0352(12) 0.0442(13) 0.0072(10) 0.0146(10) 0.0074(10)
C37 0.0534(14) 0.0404(13) 0.0393(13) -0.0102(11) 0.0111(11) 0.0004(10)
C2 0.0584(15) 0.0328(12) 0.0385(12) 0.0045(10) 0.0133(11) 0.0038(10)
C13 0.0693(17) 0.0309(12) 0.0537(15) 0.0075(11) 0.0276(13) 0.0066(11)
C20 0.0523(15) 0.0564(16) 0.0435(14) 0.0045(12) 0.0131(11) 0.0148(12)
C27 0.0731(18) 0.0325(13) 0.0576(16) 0.0113(12) 0.0295(14) 0.0119(11)
C41 0.0496(14) 0.0380(13) 0.0514(14) 0.0026(11) 0.0120(11) 0.0001(11)
C3 0.0693(17) 0.0346(13) 0.0454(14) 0.0091(11) 0.0184(13) 0.0007(10)
C10 0.0484(14) 0.0356(12) 0.0504(14) 0.0078(10) 0.0171(11) 0.0118(11)
C4 0.0714(17) 0.0267(12) 0.0545(15) 0.0085(11) 0.0209(13) 0.0029(10)
C28 0.0591(16) 0.0325(12) 0.0607(16) -0.0029(11) 0.0265(13) -0.0009(11)
C39 0.096(2) 0.0335(13) 0.0521(16) -0.0070(14) 0.0311(16) -0.0058(11)
C38 0.0741(19) 0.0468(15) 0.0427(14) -0.0196(13) 0.0134(13) -0.0074(11)
C16 0.088(4) 0.027(3) 0.048(5) 0.004(2) 0.027(3) 0.001(2)
C30 0.0472(14) 0.0553(16) 0.0454(14) -0.0046(12) 0.0101(11) -0.0052(12)
C45 0.0516(15) 0.0610(17) 0.0504(15) -0.0100(13) -0.0003(12) 0.0004(13)
C35 0.0564(17) 0.0506(17) 0.083(2) 0.0019(13) 0.0102(15) 0.0021(15)
C40 0.0651(17) 0.0392(14) 0.0622(17) 0.0075(12) 0.0230(14) 0.0016(12)
C21 0.0752(19) 0.0461(15) 0.0597(18) 0.0014(13) 0.0344(15) 0.0087(12)
C48 0.069(2) 0.072(2) 0.0614(18) -0.0174(16) 0.0032(15) -0.0021(15)
C23 0.107(3) 0.0622(19) 0.072(2) 0.0296(18) 0.051(2) 0.0343(16)
C31 0.068(2) 0.089(2) 0.0602(19) 0.0252(18) 0.0052(15) -0.0135(17)
C34 0.080(2) 0.093(3) 0.0518(18) -0.0076(19) -0.0039(16) -0.0132(17)
C42 0.0455(16) 0.065(2) 0.093(2) 0.0081(14) -0.0001(15) -0.0192(17)
C32 0.0652(19) 0.086(2) 0.069(2) -0.0014(17) 0.0046(16) -0.0284(18)
C15 0.117(3) 0.0533(18) 0.076(2) -0.0342(19) 0.051(2) -0.0205(16)
C14 0.136(3) 0.0588(19) 0.069(2) 0.055(2) 0.052(2) 0.0292(16)
C56 0.080(2) 0.102(3) 0.070(2) 0.008(2) 0.0039(18) 0.014(2)
C47 0.069(2) 0.107(3) 0.068(2) -0.008(2) -0.0102(17) 0.016(2)
C46 0.0571(18) 0.084(2) 0.075(2) -0.0151(16) 0.0132(15) 0.0032(18)
C55 0.091(7) 0.070(5) 0.061(4) -0.016(5) 0.024(4) -0.001(3)
C52 0.068(6) 0.093(6) 0.060(4) 0.008(4) -0.007(4) -0.024(4)
C22 0.082(2) 0.134(4) 0.0482(18) -0.018(2) -0.0051(17) 0.035(2)
C49 0.101(8) 0.090(5) 0.056(4) -0.041(5) 0.013(4) -0.003(3)
C59 0.080(2) 0.110(3) 0.085(3) 0.030(2) 0.035(2) 0.038(2)
C57 0.0475(18) 0.137(4) 0.099(3) 0.021(2) 0.0015(18) 0.026(3)
C58 0.063(2) 0.146(4) 0.091(3) 0.022(2) 0.018(2) 0.025(3)
C53 0.067(4) 0.051(4) 0.090(7) -0.005(3) -0.011(4) 0.006(4)
C19 0.113(5) 0.061(3) 0.058(3) 0.033(3) 0.037(3) 0.001(2)
C54 0.066(6) 0.056(4) 0.111(9) -0.021(4) 0.033(6) -0.021(6)
C44 0.044(3) 0.080(3) 0.062(3) 0.007(2) -0.002(2) -0.004(2)
C50 0.241(17) 0.203(16) 0.075(8) -0.181(15) 0.060(9) -0.045(7)
C17 0.123(5) 0.047(3) 0.053(3) 0.005(3) 0.046(3) -0.0037(19)
C51 0.095(6) 0.095(7) 0.048(4) -0.042(5) 0.004(3) -0.003(4)
C43 0.054(3) 0.102(6) 0.105(4) -0.016(3) 0.010(3) 0.021(4)
C18 0.145(5) 0.100(5) 0.065(4) -0.033(3) 0.033(3) -0.034(3)
C43A 0.066(8) 0.078(12) 0.153(17) -0.003(7) -0.014(9) -0.038(11)
C44A 0.097(17) 0.17(2) 0.17(2) 0.031(14) -0.048(18) 0.022(17)
O1A 0.10(2) 0.067(6) 0.051(5) -0.029(6) 0.012(5) -0.012(3)
C51A 0.186(19) 0.113(10) 0.053(7) -0.089(8) 0.027(7) -0.022(4)
C50A 0.24(3) 0.118(10) 0.050(7) -0.097(8) 0.043(7) -0.027(4)
C49A 0.14(2) 0.117(10) 0.057(5) -0.073(8) 0.011(4) -0.011(3)
C55A 0.098(10) 0.085(12) 0.069(8) -0.041(5) -0.004(4) 0.020(5)
C54A 0.098(10) 0.058(7) 0.065(6) -0.039(5) 0.005(4) -0.004(4)
C53A 0.089(7) 0.067(9) 0.068(8) -0.016(4) 0.008(4) -0.011(5)
C52A 0.095(10) 0.088(11) 0.063(5) -0.020(6) 0.001(3) 0.006(3)
C16a 0.148(10) 0.058(8) 0.055(9) 0.025(5) 0.052(5) -0.005(4)
C19a 0.174(13) 0.056(5) 0.069(6) 0.023(5) 0.052(6) -0.012(4)
C17a 0.153(10) 0.103(9) 0.090(9) 0.018(5) 0.064(6) -0.020(6)
C18a 0.213(12) 0.088(8) 0.059(6) 0.044(6) 0.022(5) -0.028(4)

loop_
_atom_type_symbol
_atom_type_scat_dispersion_real
_atom_type_scat_dispersion_imag
_atom_type_scat_Cromer_Mann_a1
_atom_type_scat_Cromer_Mann_a2
_atom_type_scat_Cromer_Mann_a3
_atom_type_scat_Cromer_Mann_a4
_atom_type_scat_Cromer_Mann_b1
_atom_type_scat_Cromer_Mann_b2
_atom_type_scat_Cromer_Mann_b3
_atom_type_scat_Cromer_Mann_b4
_atom_type_scat_Cromer_Mann_c
_atom_type_scat_source
_atom_type_scat_dispersion_source
C 0.01370 0.00670 2.31000 1.02000 1.58860 0.86500 20.84390 10.20750 0.56870 51.65120 0.21560 'International Tables Volume C Table 6.1.1.4 (pp. 500-502)' custom
Ge -1.51870 0.69070 16.08160 6.37470 3.70680 3.68300 2.85090 0.25160 11.44680 54.76250 2.13130 'International Tables Volume C Table 6.1.1.4 (pp. 500-502)' custom
H 0.00000 0.00000 0.49300 0.32291 0.14019 0.04081 10.51090 26.12570 3.14236 57.79970 0.00304 'International Tables Volume C Table 6.1.1.4 (pp. 500-502)' custom
K 0.37780 0.83100 8.21860 7.43980 1.05190 0.86590 12.79490 0.77480 213.18700 41.68410 1.42280 'International Tables Volume C Table 6.1.1.4 (pp. 500-502)' custom
N 0.02410 0.01340 12.21260 3.13220 2.01250 1.16630 0.00570 9.89330 28.99750 0.58260 -11.52900 'International Tables Volume C Table 6.1.1.4 (pp. 500-502)' custom
O 0.03890 0.02410 3.04850 2.28680 1.54630 0.86700 13.27710 5.70110 0.32390 32.90890 0.25080 'International Tables Volume C Table 6.1.1.4 (pp. 500-502)' custom

loop_
_geom_angle_atom_site_label_1
_geom_angle_atom_site_label_2
_geom_angle_atom_site_label_3
_geom_angle
_geom_angle_site_symmetry_1
_geom_angle_site_symmetry_3
_geom_angle_publ_flag
N2 Ge1 N1 153.81(7) . . ?
N3 Ge1 N1 78.23(7) . . ?
N3 Ge1 N2 76.56(7) . . ?
O2 K1 C7 140.50(7) . . y
O1 K1 C7 105.7(5) . . y
O1 K1 O2 106.8(4) . . y
C12 K1 C7 25.40(5) . . y
C12 K1 O2 133.42(7) . . y
C12 K1 O1 90.8(5) . . y
C9 K1 C7 44.61(6) . . y
C9 K1 O2 96.14(7) . . y
C9 K1 O1 142.2(5) . . y
C9 K1 C12 52.28(6) . . y
O3 K1 C7 129.39(8) . . y
O3 K1 O2 78.21(8) . . y
O3 K1 O1 80.3(6) . . y
O3 K1 C12 148.20(8) . . y
O3 K1 C9 134.63(8) . . y
C8 K1 C7 24.92(5) . . y
C8 K1 O2 119.07(7) . . y
C8 K1 O1 130.6(5) . . y
C8 K1 C12 44.33(6) . . y
C8 K1 C9 25.29(6) . . y
C8 K1 O3 124.51(8) . . y
C11 K1 C7 45.08(6) . . y
C11 K1 O2 108.35(7) . . y
C11 K1 O1 97.5(6) . . y
C11 K1 C12 25.27(6) . . y
C11 K1 C9 45.99(6) . . y
C11 K1 O3 173.44(8) . . y
C11 K1 C8 52.62(6) . . y
C10 K1 C7 52.14(6) . . y
C10 K1 O2 91.13(7) . . y
C10 K1 O1 122.2(6) . . y
C10 K1 C12 44.75(6) . . y
C10 K1 C9 25.84(7) . . y
C10 K1 O3 157.28(7) . . y
C10 K1 C8 44.73(7) . . y
C10 K1 C11 26.20(6) . . y
O1A K1 C7 104.3(8) . . y
O1A K1 O2 105.3(6) . . y
O1A K1 O1 6.8(13) . . y
O1A K1 C12 87.2(9) . . y
O1A K1 C9 137.3(10) . . y
O1A K1 O3 86.4(10) . . y
O1A K1 C8 129.0(8) . . y
O1A K1 C11 91.8(10) . . y
O1A K1 C10 115.9(10) . . y
C52A K1 C7 155.8(5) . . y
C52A K1 O2 21.4(4) . . y
C52A K1 O1 85.4(6) . . y
C52A K1 C12 137.1(5) . . y
C52A K1 C9 114.9(5) . . y
C52A K1 O3 73.0(5) . . y
C52A K1 C8 139.3(4) . . y
C52A K1 C11 113.2(5) . . y
C52A K1 C10 103.7(5) . . y
C52A K1 O1A 84.2(8) . . y
C24 N1 Ge1 122.55(14) . . ?
C1 N1 Ge1 115.65(14) . . ?
C1 N1 C24 121.80(18) . . ?
C7 N2 Ge1 114.10(14) . . ?
C36 N2 Ge1 124.95(14) . . ?
C36 N2 C7 120.91(18) . . ?
C12 N3 Ge1 122.03(14) . . ?
C6 N3 Ge1 119.70(14) . . ?
C6 N3 C12 117.82(19) . . ?
N2 C7 K1 119.93(14) . . ?
C12 C7 K1 74.23(12) . . ?
C12 C7 N2 113.39(19) . . ?
C8 C7 K1 75.32(13) . . ?
C8 C7 N2 128.8(2) . . ?
C8 C7 C12 117.8(2) . . ?
C55 O2 K1 142.6(6) . . ?
C52 O2 K1 106.8(5) . . ?
C52 O2 C55 103.0(8) . . ?
C55A O2 K1 142.9(12) . . ?
C55A O2 C55 16.3(13) . . ?
C55A O2 C52 109.6(13) . . ?
C52A O2 K1 108.4(11) . . ?
C52A O2 C55 105.3(12) . . ?
C52A O2 C52 11.3(17) . . ?
C52A O2 C55A 108.7(16) . . ?
C25 C24 N1 119.3(2) . . ?
C29 C24 N1 119.5(2) . . ?
C29 C24 C25 120.9(2) . . ?
C48 O1 K1 122.3(12) . . ?
C51 O1 K1 130.9(10) . . ?
C51 O1 C48 105.0(10) . . ?
C33 C25 C24 121.1(2) . . ?
C26 C25 C24 118.3(2) . . ?
C26 C25 C33 120.6(2) . . ?
C6 C1 N1 112.55(19) . . ?
C2 C1 N1 128.4(2) . . ?
C2 C1 C6 119.1(2) . . ?
C37 C36 N2 120.6(2) . . ?
C41 C36 N2 119.5(2) . . ?
C41 C36 C37 119.7(2) . . ?
N3 C12 K1 118.99(14) . . ?
C7 C12 K1 80.37(12) . . ?
C7 C12 N3 113.89(19) . . ?
C11 C12 K1 74.54(13) . . ?
C11 C12 N3 124.0(2) . . ?
C11 C12 C7 122.0(2) . . ?
C1 C6 N3 113.87(19) . . ?
C5 C6 N3 124.4(2) . . ?
C5 C6 C1 121.7(2) . . ?
C8 C9 K1 80.45(14) . . ?
C20 C9 K1 116.07(16) . . ?
C20 C9 C8 118.6(2) . . ?
C10 C9 K1 74.57(15) . . ?
C10 C9 C8 118.9(2) . . ?
C10 C9 C20 122.4(2) . . ?
C28 C29 C24 118.1(2) . . ?
C30 C29 C24 121.4(2) . . ?
C30 C29 C28 120.4(2) . . ?
C56 O3 K1 131.0(2) . . ?
C59 O3 K1 119.8(2) . . ?
C59 O3 C56 109.2(3) . . ?
C7 C8 K1 79.76(14) . . ?
C9 C8 K1 74.26(14) . . ?
C9 C8 C7 121.4(2) . . ?
H8 C8 K1 117.29(4) . . ?
H8 C8 C7 119.32(14) . . ?
H8 C8 C9 119.32(13) . . ?
C13 C5 C6 120.8(2) . . ?
C4 C5 C6 117.4(2) . . ?
C4 C5 C13 121.8(2) . . ?
C35 C33 C25 111.6(2) . . ?
C34 C33 C25 112.5(2) . . ?
C34 C33 C35 111.0(3) . . ?
H33 C33 C25 107.12(13) . . ?
H33 C33 C35 107.12(15) . . ?
H33 C33 C34 107.12(18) . . ?
C27 C26 C25 121.1(3) . . ?
H26 C26 C25 119.43(17) . . ?
H26 C26 C27 119.43(16) . . ?
C12 C11 K1 80.19(13) . . ?
C13 C11 K1 113.21(17) . . ?
C13 C11 C12 121.2(2) . . ?
C10 C11 K1 75.03(13) . . ?
C10 C11 C12 117.8(2) . . ?
C10 C11 C13 121.0(2) . . ?
C38 C37 C36 118.7(2) . . ?
C45 C37 C36 121.5(2) . . ?
C45 C37 C38 119.9(2) . . ?
C3 C2 C1 120.4(2) . . ?
H2 C2 C1 119.80(13) . . ?
H2 C2 C3 119.80(14) . . ?
C11 C13 C5 110.85(19) . . ?
C15 C13 C5 109.0(2) . . ?
C15 C13 C11 109.1(2) . . ?
C14 C13 C5 108.5(2) . . ?
C14 C13 C11 109.2(3) . . ?
C14 C13 C15 110.2(3) . . ?
C21 C20 C9 109.4(2) . . ?
C23 C20 C9 112.4(2) . . ?
C23 C20 C21 107.8(2) . . ?
C22 C20 C9 108.6(2) . . ?
C22 C20 C21 107.9(3) . . ?
C22 C20 C23 110.7(3) . . ?
C28 C27 C26 120.3(2) . . ?
H27 C27 C26 119.86(16) . . ?
H27 C27 C28 119.86(15) . . ?
C40 C41 C36 119.3(3) . . ?
C42 C41 C36 120.6(2) . . ?
C42 C41 C40 120.1(2) . . ?
C4 C3 C2 118.6(2) . . ?
C16 C3 C2 122.1(4) . . ?
C16 C3 C4 119.3(4) . . ?
C16a C3 C2 118.1(9) . . ?
C16a C3 C4 123.3(9) . . ?
C16a C3 C16 4.0(12) . . ?
C9 C10 K1 79.60(14) . . ?
C11 C10 K1 78.77(14) . . ?
C11 C10 C9 122.0(2) . . ?
H10 C10 K1 112.78(5) . . ?
H10 C10 C9 118.98(14) . . ?
H10 C10 C11 118.98(14) . . ?
C3 C4 C5 122.8(2) . . ?
H4 C4 C5 118.62(14) . . ?
H4 C4 C3 118.62(14) . . ?
C27 C28 C29 121.2(2) . . ?
H28 C28 C29 119.41(16) . . ?
H28 C28 C27 119.41(15) . . ?
C40 C39 C38 119.6(2) . . ?
H39 C39 C38 120.18(16) . . ?
H39 C39 C40 120.18(16) . . ?
C39 C38 C37 121.5(3) . . ?
H38 C38 C37 119.23(17) . . ?
H38 C38 C39 119.23(17) . . ?
C19 C16 C3 109.8(8) . . ?
C17 C16 C3 113.0(7) . . ?
C17 C16 C19 105.7(8) . . ?
C18 C16 C3 109.4(7) . . ?
C18 C16 C19 110.3(8) . . ?
C18 C16 C17 108.6(8) . . ?
C31 C30 C29 111.5(2) . . ?
C32 C30 C29 112.5(2) . . ?
C32 C30 C31 111.6(3) . . ?
H30 C30 C29 106.97(13) . . ?
H30 C30 C31 106.97(18) . . ?
H30 C30 C32 106.97(18) . . ?
C47 C45 C37 112.1(2) . . ?
C46 C45 C37 110.4(3) . . ?
C46 C45 C47 110.6(3) . . ?
H45 C45 C37 107.84(15) . . ?
H45 C45 C47 107.8(2) . . ?
H45 C45 C46 107.84(18) . . ?
H35a C35 C33 109.5 . . ?
H35b C35 C33 109.5 . . ?
H35b C35 H35a 109.5 . . ?
H35c C35 C33 109.5 . . ?
H35c C35 H35a 109.5 . . ?
H35c C35 H35b 109.5 . . ?
C39 C40 C41 121.1(3) . . ?
H40 C40 C41 119.43(17) . . ?
H40 C40 C39 119.43(16) . . ?
H21a C21 C20 109.5 . . ?
H21b C21 C20 109.5 . . ?
H21b C21 H21a 109.5 . . ?
H21c C21 C20 109.5 . . ?
H21c C21 H21a 109.5 . . ?
H21c C21 H21b 109.5 . . ?
C49 C48 O1 109.6(10) . . ?
O1A C48 O1 13(2) . . ?
O1A C48 C49 103.9(13) . . ?
C49A C48 O1 105.3(11) . . ?
C49A C48 C49 23.2(13) . . ?
C49A C48 O1A 104.9(16) . . ?
H48a C48 O1 109.7(9) . . ?
H48a C48 C49 109.7(6) . . ?
H48a C48 O1A 123.0(17) . . ?
H48a C48 C49A 91.0(14) . . ?
H48b C48 O1 109.7(8) . . ?
H48b C48 C49 109.7(6) . . ?
H48b C48 O1A 101.7(15) . . ?
H48b C48 C49A 130.5(13) . . ?
H48b C48 H48a 108.2 . . ?
H48c C48 O1 98.7(9) . . ?
H48c C48 C49 130.1(6) . . ?
H48c C48 O1A 110.8(16) . . ?
H48c C48 C49A 110.8(15) . . ?
H48c C48 H48a 20.4 . . ?
H48c C48 H48b 97.3 . . ?
H48d C48 O1 121.7(9) . . ?
H48d C48 C49 90.3(6) . . ?
H48d C48 O1A 110.8(16) . . ?
H48d C48 C49A 110.8(13) . . ?
H48d C48 H48a 113.7 . . ?
H48d C48 H48b 19.8 . . ?
H48d C48 H48c 108.8 . . ?
H23a C23 C20 109.5 . . ?
H23b C23 C20 109.5 . . ?
H23b C23 H23a 109.5 . . ?
H23c C23 C20 109.5 . . ?
H23c C23 H23a 109.5 . . ?
H23c C23 H23b 109.5 . . ?
H31a C31 C30 109.5 . . ?
H31b C31 C30 109.5 . . ?
H31b C31 H31a 109.5 . . ?
H31c C31 C30 109.5 . . ?
H31c C31 H31a 109.5 . . ?
H31c C31 H31b 109.5 . . ?
H34a C34 C33 109.5 . . ?
H34b C34 C33 109.5 . . ?
H34b C34 H34a 109.5 . . ?
H34c C34 C33 109.5 . . ?
H34c C34 H34a 109.5 . . ?
H34c C34 H34b 109.5 . . ?
C44 C42 C41 109.8(3) . . ?
C43 C42 C41 113.5(4) . . ?
C43 C42 C44 108.7(4) . . ?
C43A C42 C41 102.2(6) . . ?
C43A C42 C44 141.6(6) . . ?
C43A C42 C43 36.3(5) . . ?
C44A C42 C41 122.0(10) . . ?
C44A C42 C44 40.7(13) . . ?
C44A C42 C43 68.4(13) . . ?
C44A C42 C43A 103.6(13) . . ?
H42 C42 C41 108.23(15) . . ?
H42 C42 C44 108.2(2) . . ?
H42 C42 C43 108.2(4) . . ?
H42 C42 C43A 80.3(5) . . ?
H42 C42 C44A 126.7(11) . . ?
H42a C42 C41 109.36(15) . . ?
H42a C42 C44 79.8(2) . . ?
H42a C42 C43 129.3(3) . . ?
H42a C42 C43A 109.4(5) . . ?
H42a C42 C44A 109.4(13) . . ?
H42a C42 H42 30.4 . . ?
H32a C32 C30 109.5 . . ?
H32b C32 C30 109.5 . . ?
H32b C32 H32a 109.5 . . ?
H32c C32 C30 109.5 . . ?
H32c C32 H32a 109.5 . . ?
H32c C32 H32b 109.5 . . ?
H15a C15 C13 109.5 . . ?
H15b C15 C13 109.5 . . ?
H15b C15 H15a 109.5 . . ?
H15c C15 C13 109.5 . . ?
H15c C15 H15a 109.5 . . ?
H15c C15 H15b 109.5 . . ?
H14a C14 C13 109.5 . . ?
H14b C14 C13 109.5 . . ?
H14b C14 H14a 109.5 . . ?
H14c C14 C13 109.5 . . ?
H14c C14 H14a 109.5 . . ?
H14c C14 H14b 109.5 . . ?
C57 C56 O3 104.9(3) . . ?
H56a C56 O3 110.8(2) . . ?
H56a C56 C57 110.8(3) . . ?
H56b C56 O3 110.77(19) . . ?
H56b C56 C57 110.8(2) . . ?
H56b C56 H56a 108.8 . . ?
H47a C47 C45 109.5 . . ?
H47b C47 C45 109.5 . . ?
H47b C47 H47a 109.5 . . ?
H47c C47 C45 109.5 . . ?
H47c C47 H47a 109.5 . . ?
H47c C47 H47b 109.5 . . ?
H46a C46 C45 109.5 . . ?
H46b C46 C45 109.5 . . ?
H46b C46 H46a 109.5 . . ?
H46c C46 C45 109.5 . . ?
H46c C46 H46a 109.5 . . ?
H46c C46 H46b 109.5 . . ?
C54 C55 O2 105.1(9) . . ?
H55a C55 O2 110.7(6) . . ?
H55a C55 C54 110.7(6) . . ?
H55b C55 O2 110.7(6) . . ?
H55b C55 C54 110.7(7) . . ?
H55b C55 H55a 108.8 . . ?
C53 C52 O2 112.6(9) . . ?
H52a C52 O2 109.1(6) . . ?
H52a C52 C53 109.1(7) . . ?
H52b C52 O2 109.1(5) . . ?
H52b C52 C53 109.1(9) . . ?
H52b C52 H52a 107.8 . . ?
H22a C22 C20 109.5 . . ?
H22b C22 C20 109.5 . . ?
H22b C22 H22a 109.5 . . ?
H22c C22 C20 109.5 . . ?
H22c C22 H22a 109.5 . . ?
H22c C22 H22b 109.5 . . ?
C50 C49 C48 101.3(12) . . ?
H49a C49 C48 111.5(5) . . ?
H49a C49 C50 111.5(11) . . ?
H49b C49 C48 111.5(6) . . ?
H49b C49 C50 111.5(15) . . ?
H49b C49 H49a 109.3 . . ?
C58 C59 O3 107.4(3) . . ?
H59a C59 O3 110.2(2) . . ?
H59a C59 C58 110.2(3) . . ?
H59b C59 O3 110.2(2) . . ?
H59b C59 C58 110.2(3) . . ?
H59b C59 H59a 108.5 . . ?
C58 C57 C56 102.7(3) . . ?
H57a C57 C56 111.2(3) . . ?
H57a C57 C58 111.2(3) . . ?
H57b C57 C56 111.2(2) . . ?
H57b C57 C58 111.2(2) . . ?
H57b C57 H57a 109.1 . . ?
C57 C58 C59 103.9(3) . . ?
H58a C58 C59 111.0(3) . . ?
H58a C58 C57 111.0(3) . . ?
H58b C58 C59 111.0(3) . . ?
H58b C58 C57 111.0(3) . . ?
H58b C58 H58a 109.0 . . ?
C54 C53 C52 105.8(7) . . ?
H53a C53 C52 110.6(6) . . ?
H53a C53 C54 110.6(7) . . ?
H53b C53 C52 110.6(9) . . ?
H53b C53 C54 110.6(6) . . ?
H53b C53 H53a 108.7 . . ?
H19a C19 C16 109.5 . . ?
H19b C19 C16 109.5 . . ?
H19b C19 H19a 109.5 . . ?
H19c C19 C16 109.5 . . ?
H19c C19 H19a 109.5 . . ?
H19c C19 H19b 109.5 . . ?
C53 C54 C55 103.2(8) . . ?
H54a C54 C55 111.1(6) . . ?
H54a C54 C53 111.1(4) . . ?
H54b C54 C55 111.1(6) . . ?
H54b C54 C53 111.1(7) . . ?
H54b C54 H54a 109.1 . . ?
H44a C44 C42 109.5 . . ?
H44b C44 C42 109.5 . . ?
H44b C44 H44a 109.5 . . ?
H44c C44 C42 109.5 . . ?
H44c C44 H44a 109.5 . . ?
H44c C44 H44b 109.5 . . ?
C51 C50 C49 104.3(13) . . ?
H50a C50 C49 110.9(12) . . ?
H50a C50 C51 110.9(13) . . ?
H50b C50 C49 110.9(14) . . ?
H50b C50 C51 110.9(12) . . ?
H50b C50 H50a 108.9 . . ?
H17a C17 C16 109.5 . . ?
H17b C17 C16 109.5 . . ?
H17b C17 H17a 109.5 . . ?
H17c C17 C16 109.5 . . ?
H17c C17 H17a 109.5 . . ?
H17c C17 H17b 109.5 . . ?
C50 C51 O1 108.0(12) . . ?
H51a C51 O1 110.1(7) . . ?
H51a C51 C50 110.1(11) . . ?
H51b C51 O1 110.1(10) . . ?
H51b C51 C50 110.1(14) . . ?
H51b C51 H51a 108.4 . . ?
H43a C43 C42 109.5 . . ?
H43b C43 C42 109.5 . . ?
H43b C43 H43a 109.5 . . ?
H43c C43 C42 109.5 . . ?
H43c C43 H43a 109.5 . . ?
H43c C43 H43b 109.5 . . ?
H18a C18 C16 109.5 . . ?
H18b C18 C16 109.5 . . ?
H18b C18 H18a 109.5 . . ?
H18c C18 C16 109.5 . . ?
H18c C18 H18a 109.5 . . ?
H18c C18 H18b 109.5 . . ?
H43d C43A C42 109.5 . . ?
H43e C43A C42 109.5 . . ?
H43e C43A H43d 109.5 . . ?
H43f C43A C42 109.5 . . ?
H43f C43A H43d 109.5 . . ?
H43f C43A H43e 109.5 . . ?
H44d C44A C42 109.5 . . ?
H44e C44A C42 109.5 . . ?
H44e C44A H44d 109.5 . . ?
H44f C44A C42 109.5 . . ?
H44f C44A H44d 109.5 . . ?
H44f C44A H44e 109.5 . . ?
C48 O1A K1 126.8(18) . . ?
C51A O1A K1 122.0(17) . . ?
C51A O1A C48 110.9(18) . . ?
C50A C51A O1A 100.6(19) . . ?
H51c C51A O1A 111.6(15) . . ?
H51c C51A C50A 112(2) . . ?
H51d C51A O1A 112(2) . . ?
H51d C51A C50A 112(2) . . ?
H51d C51A H51c 109.4 . . ?
C49A C50A C51A 111(2) . . ?
H50c C50A C51A 109(2) . . ?
H50c C50A C49A 109(3) . . ?
H50d C50A C51A 109.4(16) . . ?
H50d C50A C49A 109(2) . . ?
H50d C50A H50c 108.0 . . ?
C50A C49A C48 105(2) . . ?
H49c C49A C48 110.7(12) . . ?
H49c C49A C50A 111(3) . . ?
H49d C49A C48 110.7(15) . . ?
H49d C49A C50A 111(3) . . ?
H49d C49A H49c 108.8 . . ?
C54A C55A O2 105.8(18) . . ?
H55c C55A O2 110.6(12) . . ?
H55c C55A C54A 110.6(14) . . ?
H55d C55A O2 110.6(12) . . ?
H55d C55A C54A 110.6(14) . . ?
H55d C55A H55c 108.7 . . ?
C53A C54A C55A 106.3(18) . . ?
H54c C54A C55A 110.5(12) . . ?
H54c C54A C53A 110.5(11) . . ?
H54d C54A C55A 110.5(15) . . ?
H54d C54A C53A 110.5(16) . . ?
H54d C54A H54c 108.66322252(2) . . ?
C52A C53A C54A 98.6(17) . . ?
H53c C53A C54A 112.1(11) . . ?
H53c C53A C52A 112.1(13) . . ?
H53d C53A C54A 112.1(16) . . ?
H53d C53A C52A 112.1(13) . . ?
H53d C53A H53c 109.7 . . ?
O2 C52A K1 50.2(10) . . ?
C53A C52A K1 129.3(17) . . ?
C53A C52A O2 97.5(16) . . ?
H52c C52A K1 116.6 . . ?
H52c C52A O2 111.4(14) . . ?
H52c C52A C53A 111.3(14) . . ?
H52d C52A K1 65.8 . . ?
H52d C52A O2 114.0(12) . . ?
H52d C52A C53A 112.8(11) . . ?
H52d C52A H52c 109.5 . . ?
C19a C16a C3 110.8(15) . . ?
C17a C16a C3 107.9(15) . . ?
C17a C16a C19a 113.8(18) . . ?
C18a C16a C3 107.5(16) . . ?
C18a C16a C19a 103.7(17) . . ?
C18a C16a C17a 112.9(18) . . ?
H19d C19a C16a 109.5 . . ?
H19e C19a C16a 109.5 . . ?
H19e C19a H19d 109.5 . . ?
H19f C19a C16a 109.5 . . ?
H19f C19a H19d 109.5 . . ?
H19f C19a H19e 109.5 . . ?
H17d C17a C16a 109.5 . . ?
H17e C17a C16a 109.5 . . ?
H17e C17a H17d 109.5 . . ?
H17f C17a C16a 109.5 . . ?
H17f C17a H17d 109.5 . . ?
H17f C17a H17e 109.5 . . ?
H18d C18a C16a 109.5 . . ?
H18e C18a C16a 109.5 . . ?
H18e C18a H18d 109.5 . . ?
H18f C18a C16a 109.5 . . ?
H18f C18a H18d 109.5 . . ?
H18f C18a H18e 109.5 . . ?

loop_
_geom_bond_atom_site_label_1
_geom_bond_atom_site_label_2
_geom_bond_distance
_geom_bond_site_symmetry_2
_geom_bond_publ_flag
Ge1 N1 2.0578(18) . ?
Ge1 N2 2.1633(18) . ?
Ge1 N3 1.9039(19) . ?
K1 C7 3.281(2) . y
K1 O2 2.690(2) . y
K1 O1 2.734(14) . y
K1 C12 3.203(2) . y
K1 C9 3.149(3) . y
K1 O3 2.614(2) . y
K1 C8 3.226(2) . y
K1 C11 3.133(2) . y
K1 C10 3.086(3) . y
K1 O1A 2.62(3) . y
K1 C52A 3.32(3) . y
N1 C24 1.422(3) . ?
N1 C1 1.372(3) . ?
N2 C7 1.359(3) . ?
N2 C36 1.423(3) . ?
N3 C12 1.384(3) . ?
N3 C6 1.388(3) . ?
C7 C12 1.428(3) . ?
C7 C8 1.405(3) . ?
O2 C55 1.471(11) . ?
O2 C52 1.511(12) . ?
O2 C55A 1.40(2) . ?
O2 C52A 1.28(3) . ?
C24 C25 1.414(3) . ?
C24 C29 1.405(3) . ?
O1 C48 1.42(2) . ?
O1 C51 1.440(18) . ?
C25 C33 1.507(4) . ?
C25 C26 1.397(3) . ?
C1 C6 1.414(3) . ?
C1 C2 1.394(3) . ?
C36 C37 1.413(3) . ?
C36 C41 1.403(3) . ?
C12 C11 1.388(3) . ?
C6 C5 1.391(3) . ?
C9 C8 1.397(3) . ?
C9 C20 1.538(3) . ?
C9 C10 1.395(4) . ?
C29 C28 1.403(3) . ?
C29 C30 1.510(4) . ?
O3 C56 1.431(4) . ?
O3 C59 1.443(4) . ?
C8 H8 0.9500 . ?
C5 C13 1.534(3) . ?
C5 C4 1.393(3) . ?
C33 C35 1.522(4) . ?
C33 C34 1.536(4) . ?
C33 H33 1.0000 . ?
C26 C27 1.375(4) . ?
C26 H26 0.9500 . ?
C11 C13 1.540(3) . ?
C11 C10 1.410(3) . ?
C37 C38 1.394(4) . ?
C37 C45 1.510(4) . ?
C2 C3 1.402(3) . ?
C2 H2 0.9500 . ?
C13 C15 1.534(4) . ?
C13 C14 1.539(4) . ?
C20 C21 1.545(4) . ?
C20 C23 1.525(4) . ?
C20 C22 1.540(5) . ?
C27 C28 1.379(4) . ?
C27 H27 0.9500 . ?
C41 C40 1.391(4) . ?
C41 C42 1.514(4) . ?
C3 C4 1.397(3) . ?
C3 C16 1.525(13) . ?
C3 C16a 1.56(2) . ?
C10 H10 0.9500 . ?
C4 H4 0.9500 . ?
C28 H28 0.9500 . ?
C39 C38 1.373(4) . ?
C39 C40 1.378(4) . ?
C39 H39 0.9500 . ?
C38 H38 0.9500 . ?
C16 C19 1.573(13) . ?
C16 C17 1.516(11) . ?
C16 C18 1.540(13) . ?
C30 C31 1.532(4) . ?
C30 C32 1.521(4) . ?
C30 H30 1.0000 . ?
C45 C47 1.535(4) . ?
C45 C46 1.533(4) . ?
C45 H45 1.0000 . ?
C35 H35a 0.9800 . ?
C35 H35b 0.9800 . ?
C35 H35c 0.9800 . ?
C40 H40 0.9500 . ?
C21 H21a 0.9800 . ?
C21 H21b 0.9800 . ?
C21 H21c 0.9800 . ?
C48 C49 1.498(10) . ?
C48 O1A 1.46(3) . ?
C48 C49A 1.540(18) . ?
C48 H48a 0.9900 . ?
C48 H48b 0.9900 . ?
C48 H48c 0.9900 . ?
C48 H48d 0.9900 . ?
C23 H23a 0.9800 . ?
C23 H23b 0.9800 . ?
C23 H23c 0.9800 . ?
C31 H31a 0.9800 . ?
C31 H31b 0.9800 . ?
C31 H31c 0.9800 . ?
C34 H34a 0.9800 . ?
C34 H34b 0.9800 . ?
C34 H34c 0.9800 . ?
C42 C44 1.576(6) . ?
C42 C43 1.506(6) . ?
C42 C43A 1.81(2) . ?
C42 C44A 1.405(17) . ?
C42 H42 1.0000 . ?
C42 H42a 1.0000 . ?
C32 H32a 0.9800 . ?
C32 H32b 0.9800 . ?
C32 H32c 0.9800 . ?
C15 H15a 0.9800 . ?
C15 H15b 0.9800 . ?
C15 H15c 0.9800 . ?
C14 H14a 0.9800 . ?
C14 H14b 0.9800 . ?
C14 H14c 0.9800 . ?
C56 C57 1.476(5) . ?
C56 H56a 0.9900 . ?
C56 H56b 0.9900 . ?
C47 H47a 0.9800 . ?
C47 H47b 0.9800 . ?
C47 H47c 0.9800 . ?
C46 H46a 0.9800 . ?
C46 H46b 0.9800 . ?
C46 H46c 0.9800 . ?
C55 C54 1.509(14) . ?
C55 H55a 0.9900 . ?
C55 H55b 0.9900 . ?
C52 C53 1.325(18) . ?
C52 H52a 0.9900 . ?
C52 H52b 0.9900 . ?
C22 H22a 0.9800 . ?
C22 H22b 0.9800 . ?
C22 H22c 0.9800 . ?
C49 C50 1.60(2) . ?
C49 H49a 0.9900 . ?
C49 H49b 0.9900 . ?
C59 C58 1.432(5) . ?
C59 H59a 0.9900 . ?
C59 H59b 0.9900 . ?
C57 C58 1.527(5) . ?
C57 H57a 0.9900 . ?
C57 H57b 0.9900 . ?
C58 H58a 0.9900 . ?
C58 H58b 0.9900 . ?
C53 C54 1.503(12) . ?
C53 H53a 0.9900 . ?
C53 H53b 0.9900 . ?
C19 H19a 0.9800 . ?
C19 H19b 0.9800 . ?
C19 H19c 0.9800 . ?
C54 H54a 0.9900 . ?
C54 H54b 0.9900 . ?
C44 H44a 0.9800 . ?
C44 H44b 0.9800 . ?
C44 H44c 0.9800 . ?
C50 C51 1.50(2) . ?
C50 H50a 0.9900 . ?
C50 H50b 0.9900 . ?
C17 H17a 0.9800 . ?
C17 H17b 0.9800 . ?
C17 H17c 0.9800 . ?
C51 H51a 0.9900 . ?
C51 H51b 0.9900 . ?
C43 H43a 0.9800 . ?
C43 H43b 0.9800 . ?
C43 H43c 0.9800 . ?
C18 H18a 0.9800 . ?
C18 H18b 0.9800 . ?
C18 H18c 0.9800 . ?
C43A H43d 0.9800 . ?
C43A H43e 0.9800 . ?
C43A H43f 0.9800 . ?
C44A H44d 0.9800 . ?
C44A H44e 0.9800 . ?
C44A H44f 0.9800 . ?
O1A C51A 1.42(3) . ?
C51A C50A 1.54(3) . ?
C51A H51c 0.9900 . ?
C51A H51d 0.9900 . ?
C50A C49A 1.34(4) . ?
C50A H50c 0.9900 . ?
C50A H50d 0.9900 . ?
C49A H49c 0.9900 . ?
C49A H49d 0.9900 . ?
C55A C54A 1.42(3) . ?
C55A H55c 0.9900 . ?
C55A H55d 0.9900 . ?
C54A C53A 1.48(2) . ?
C54A H54c 0.9900 . ?
C54A H54d 0.9900 . ?
C53A C52A 1.78(3) . ?
C53A H53c 0.9900 . ?
C53A H53d 0.9900 . ?
C52A H52c 0.9900 . ?
C52A H52d 0.9900 . ?
C16a C19a 1.55(2) . ?
C16a C17a 1.52(3) . ?
C16a C18a 1.59(3) . ?
C19a H19d 0.9800 . ?
C19a H19e 0.9800 . ?
C19a H19f 0.9800 . ?
C17a H17d 0.9800 . ?
C17a H17e 0.9800 . ?
C17a H17f 0.9800 . ?
C18a H18d 0.9800 . ?
C18a H18e 0.9800 . ?
C18a H18f 0.9800 . ?

loop_
_geom_torsion_atom_site_label_1
_geom_torsion_atom_site_label_2
_geom_torsion_atom_site_label_3
_geom_torsion_atom_site_label_4
_geom_torsion
_geom_torsion_site_symmetry_1
_geom_torsion_site_symmetry_2
_geom_torsion_site_symmetry_3
_geom_torsion_site_symmetry_4
_geom_torsion_publ_flag
Ge1 N1 C24 C25 -94.35(18) . . . . ?
Ge1 N1 C24 C29 79.64(18) . . . . ?
Ge1 N1 C1 C6 0.14(17) . . . . ?
Ge1 N1 C1 C2 179.44(17) . . . . ?
Ge1 N2 C7 K1 -86.68(11) . . . . ?
Ge1 N2 C7 C12 -2.00(16) . . . . ?
Ge1 N2 C7 C8 178.26(15) . . . . ?
Ge1 N2 C36 C37 -92.43(19) . . . . ?
Ge1 N2 C36 C41 82.70(19) . . . . ?
Ge1 N3 C12 K1 92.29(14) . . . . ?
Ge1 N3 C12 C7 0.21(18) . . . . ?
Ge1 N3 C12 C11 -177.34(18) . . . . ?
Ge1 N3 C6 C1 0.37(18) . . . . ?
Ge1 N3 C6 C5 179.11(18) . . . . ?
K1 C7 N2 C36 95.49(17) . . . . ?
K1 C7 C12 N3 117.55(11) . . . . ?
K1 C7 C12 C11 -64.85(16) . . . . ?
K1 C7 C8 C9 64.35(15) . . . . ?
K1 O2 C55 C54 123.5(11) . . . . ?
K1 O2 C52 C53 -158.0(9) . . . . ?
K1 O2 C55A C54A 128(2) . . . . ?
K1 O2 C52A C53A -136.2(16) . . . . ?
K1 O1 C48 C49 130.4(10) . . . . ?
K1 O1 C48 O1A 64(3) . . . . ?
K1 O1 C48 C49A 154.3(17) . . . . ?
K1 O1 C51 C50 -133(2) . . . . ?
K1 C12 N3 C6 -95.45(16) . . . . ?
K1 C12 C7 N2 -116.28(11) . . . . ?
K1 C12 C7 C8 63.50(14) . . . . ?
K1 C12 C11 C13 111.27(14) . . . . ?
K1 C12 C11 C10 -67.18(16) . . . . ?
K1 C9 C8 C7 -67.16(14) . . . . ?
K1 C9 C20 C21 -34.76(18) . . . . ?
K1 C9 C20 C23 85.0(2) . . . . ?
K1 C9 C20 C22 -152.2(2) . . . . ?
K1 C9 C10 C11 69.61(16) . . . . ?
K1 O3 C56 C57 -158.7(4) . . . . ?
K1 O3 C59 C58 -179.1(4) . . . . ?
K1 C8 C7 N2 116.83(13) . . . . ?
K1 C8 C7 C12 -62.91(14) . . . . ?
K1 C8 C9 C20 -114.58(14) . . . . ?
K1 C8 C9 C10 66.33(15) . . . . ?
K1 C11 C12 N3 -114.83(12) . . . . ?
K1 C11 C12 C7 67.80(14) . . . . ?
K1 C11 C13 C5 102.15(17) . . . . ?
K1 C11 C13 C15 -17.9(2) . . . . ?
K1 C11 C13 C14 -138.4(2) . . . . ?
K1 C11 C10 C9 -70.04(16) . . . . ?
K1 C10 C9 C8 -69.55(15) . . . . ?
K1 C10 C9 C20 111.40(15) . . . . ?
K1 C10 C11 C12 70.08(15) . . . . ?
K1 C10 C11 C13 -108.38(15) . . . . ?
K1 O1A C48 O1 -99(3) . . . . ?
K1 O1A C48 C49 144(2) . . . . ?
K1 O1A C48 C49A 168(2) . . . . ?
K1 O1A C51A C50A -155(3) . . . . ?
K1 C52A O2 C55 163.5(9) . . . . ?
K1 C52A O2 C52 84(3) . . . . ?
K1 C52A O2 C55A -179.8(13) . . . . ?
N1 C24 C25 C33 -7.2(2) . . . . ?
N1 C24 C25 C26 171.7(2) . . . . ?
N1 C24 C29 C28 -171.9(2) . . . . ?
N1 C24 C29 C30 8.4(2) . . . . ?
N1 C1 C6 N3 -0.3(2) . . . . ?
N1 C1 C6 C5 -179.1(2) . . . . ?
N1 C1 C2 C3 -179.0(3) . . . . ?
N2 C7 C12 N3 1.3(2) . . . . ?
N2 C7 C12 C11 178.9(2) . . . . ?
N2 C7 C8 C9 -178.8(2) . . . . ?
N2 C36 C37 C38 173.9(2) . . . . ?
N2 C36 C37 C45 -5.3(3) . . . . ?
N2 C36 C41 C40 -173.1(2) . . . . ?
N2 C36 C41 C42 5.4(3) . . . . ?
N3 C12 C7 C8 -178.96(19) . . . . ?
N3 C12 C11 C13 -3.6(3) . . . . ?
N3 C12 C11 C10 178.0(2) . . . . ?
N3 C6 C1 C2 -179.7(2) . . . . ?
N3 C6 C5 C13 0.5(3) . . . . ?
N3 C6 C5 C4 178.9(3) . . . . ?
C7 C12 C11 C13 179.1(2) . . . . ?
C7 C12 C11 C10 0.6(3) . . . . ?
C7 C8 C9 C20 178.3(2) . . . . ?
C7 C8 C9 C10 -0.8(3) . . . . ?
O2 C55 C54 C53 30.4(10) . . . . ?
O2 C52 C53 C54 20.2(11) . . . . ?
O2 C55A C54A C53A 30(3) . . . . ?
C24 C25 C33 C35 104.1(2) . . . . ?
C24 C25 C33 C34 -130.3(3) . . . . ?
C24 C25 C26 C27 0.7(3) . . . . ?
C24 C29 C28 C27 -0.3(2) . . . . ?
C24 C29 C30 C31 113.1(3) . . . . ?
C24 C29 C30 C32 -120.7(2) . . . . ?
O1 C48 C49 C50 24.3(16) . . . . ?
O1 C48 O1A C51A 88(8) . . . . ?
O1 C48 C49A C50A -26(3) . . . . ?
O1 C51 C50 C49 -16.4(15) . . . . ?
C25 C26 C27 C28 1.0(3) . . . . ?
C1 C6 C5 C13 179.2(2) . . . . ?
C1 C6 C5 C4 -2.4(3) . . . . ?
C1 C2 C3 C4 -1.1(3) . . . . ?
C1 C2 C3 C16 177.4(6) . . . . ?
C1 C2 C3 C16a 177.4(12) . . . . ?
C36 C37 C38 C39 -0.5(3) . . . . ?
C36 C37 C45 C47 -125.4(3) . . . . ?
C36 C37 C45 C46 110.7(3) . . . . ?
C36 C41 C40 C39 -1.3(3) . . . . ?
C36 C41 C42 C44 -99.3(3) . . . . ?
C36 C41 C42 C43 138.8(5) . . . . ?
C36 C41 C42 C43A 102.4(6) . . . . ?
C36 C41 C42 C44A -142.8(17) . . . . ?
C12 C11 C13 C5 9.7(3) . . . . ?
C12 C11 C13 C15 -110.4(3) . . . . ?
C12 C11 C13 C14 129.2(3) . . . . ?
C12 C11 C10 C9 0.0(3) . . . . ?
C6 C5 C13 C11 -8.2(3) . . . . ?
C6 C5 C13 C15 111.9(3) . . . . ?
C6 C5 C13 C14 -128.1(3) . . . . ?
C6 C5 C4 C3 1.6(3) . . . . ?
C9 C10 C11 C13 -178.4(2) . . . . ?
C29 C28 C27 C26 -1.2(3) . . . . ?
O3 C56 C57 C58 -31.8(4) . . . . ?
O3 C59 C58 C57 -22.8(4) . . . . ?
C5 C13 C11 C10 -171.9(2) . . . . ?
C5 C4 C3 C2 0.2(3) . . . . ?
C5 C4 C3 C16 -178.4(6) . . . . ?
C5 C4 C3 C16a -178.3(12) . . . . ?
C37 C38 C39 C40 1.4(3) . . . . ?
C2 C3 C16 C19 130.1(6) . . . . ?
C2 C3 C16 C17 12.4(5) . . . . ?
C2 C3 C16 C18 -108.8(6) . . . . ?
C2 C3 C16a C19a -176.1(15) . . . . ?
C2 C3 C16a C17a 58.7(10) . . . . ?
C2 C3 C16a C18a -63.4(10) . . . . ?
C41 C40 C39 C38 -0.4(3) . . . . ?
C48 C49 C50 C51 -4.2(14) . . . . ?
C48 O1A C51A C50A 19(3) . . . . ?
C48 C49A C50A C51A 25(4) . . . . ?
C56 C57 C58 C59 33.7(4) . . . . ?
C55 C54 C53 C52 -31.1(10) . . . . ?
O1A C51A C50A C49A -28(4) . . . . ?
C55A C54A C53A C52A -5(2) . . . . ?

loop_
_restr_equal_distance_atom_site_label_1
_restr_equal_distance_atom_site_label_2
_restr_equal_distance_site_symmetry_2
_restr_equal_distance_class_id
C3 C16 1 1
C3 C19 1 5
C3 C17 1 6
C3 C18 1 7
C3 C16a 1 1
C3 C19a 1 5
C3 C17a 1 6
C3 C18a 1 7
C16 C19 1 2
C16 C17 1 3
C16 C18 1 4
C19 C17 1 8
C19 C18 1 9
C17 C18 1 10
C16a C19a 1 2
C16a C17a 1 3
C16a C18a 1 4
C19a C17a 1 8
C19a C18a 1 9
C17a C18a 1 10

loop_
_restr_equal_distance_class_class_id
_restr_equal_distance_class_target_weight_param
_restr_equal_distance_class_average
_restr_equal_distance_class_esd
_restr_equal_distance_class_diff_max
1 0.0200 1.5418 0.0164 0.0164
2 0.0200 1.5593 0.0138 0.0138
3 0.0200 1.5190 0.0027 0.0027
4 0.0200 1.5649 0.0246 0.0246
5 0.0400 2.5448 0.0101 0.0101
6 0.0400 2.5138 0.0233 0.0233
7 0.0400 2.5201 0.0185 0.0185
8 0.0400 2.5159 0.0528 0.0528
9 0.0400 2.5104 0.0446 0.0446
10 0.0400 2.5381 0.0558 0.0558

loop_
_restr_rigu_atom_site_label_1
_restr_rigu_atom_site_label_2
_restr_rigu_target_weight_param
_restr_rigu_u13_diff
_restr_rigu_u23_diff
_restr_rigu_u33_diff
O2 C55A 0.004000 -0.002954 -0.000477 0.004247
O2 C54A 0.004000 0.013171 -0.006105 -0.002947
O2 C53A 0.004000 0.006068 -0.008075 -0.014621
O2 C52A 0.004000 0.004319 -0.011223 0.001878
C16 C19 0.004000 0.008384 0.001971 -0.004146
C16 C17 0.004000 0.008113 0.011095 -0.009182
C16 C18 0.004000 0.022689 -0.010493 -0.015408
C48 O1A 0.004000 0.000300 0.001079 0.003674
C48 C51A 0.004000 -0.005120 -0.005277 0.001520
C48 C50A 0.004000 -0.007429 -0.014178 0.005294
C48 C49A 0.004000 -0.004235 -0.000405 0.005933
C19 C17 0.004000 0.021385 -0.020030 -0.003743
C19 C18 0.004000 0.070880 0.023213 -0.040666
C17 C18 0.004000 -0.011691 -0.030523 -0.006948
O1A C51A 0.004000 -0.001274 -0.000840 -0.001616
O1A C50A 0.004000 -0.001684 -0.008230 0.003589
O1A C49A 0.004000 0.002754 -0.001714 -0.005548
C51A C50A 0.004000 -0.003205 0.007175 0.005867
C51A C49A 0.004000 0.000254 -0.000496 -0.002152
C50A C49A 0.004000 -0.000885 0.006658 -0.002235
C55A C54A 0.004000 -0.000955 0.004986 0.001847
C55A C53A 0.004000 -0.007683 0.003878 -0.003363
C55A C52A 0.004000 0.006831 0.005448 0.001155
C54A C53A 0.004000 -0.004451 0.001482 -0.002696
C54A C52A 0.004000 -0.001278 0.009400 -0.000664
C53A C52A 0.004000 -0.008579 0.002666 -0.003266
C16a C19a 0.004000 -0.000004 -0.007517 0.001099
C16a C17a 0.004000 0.011389 0.000671 -0.004757
C16a C18a 0.004000 0.020379 -0.006936 -0.003005
C19a C17a 0.004000 0.035434 -0.001221 -0.020187
C19a C18a 0.004000 -0.004520 0.028545 -0.010314
C17a C18a 0.004000 0.003804 -0.066293 -0.024979
